data_4086222
loop_
_publ_author_name
'Karwasara, Surendar'
'Siwatch, Rahul Kumar'
'Jha, Chandan Kumar'
'Nagendran, Selvarajan'

_publ_section_title
;
 Aminotroponiminatosilathio- and Siloxygermylenes: Reactivity Comparison
;
_journal_issue 13
_journal_name_full Organometallics
_journal_page_first 3246
_journal_paper_doi 10.1021/acs.organomet.5b00286
_journal_volume 34
_journal_year 2015
_chemical_formula_moiety 'C33 H38 Ge N2 O Se Si'
_chemical_formula_sum 'C33 H38 Ge N2 O Se Si'
_chemical_formula_weight 658.31
_chemical_name_systematic
; 
 ? 
;
_space_group_IT_number 14
_symmetry_cell_setting monoclinic
_symmetry_space_group_name_Hall '-P 2ybc'
_symmetry_space_group_name_H-M 'P 1 21/c 1'
_atom_sites_solution_hydrogens geom
_atom_sites_solution_primary direct
_atom_sites_solution_secondary difmap
_audit_creation_method SHELXL-97
_cell_angle_alpha 90.00
_cell_angle_beta 108.17(3)
_cell_angle_gamma 90.00
_cell_formula_units_Z 4
_cell_length_a 17.356(4)
_cell_length_b 11.233(2)
_cell_length_c 17.696(4)
_cell_measurement_reflns_used 3963
_cell_measurement_temperature 300(2)
_cell_measurement_theta_max 25.00
_cell_measurement_theta_min 2.18
_cell_volume 3278.0(13)
_computing_cell_refinement 'Bruker SMART'
_computing_data_collection 'Bruker SMART'
_computing_data_reduction 'Bruker SAINT'
_computing_molecular_graphics 'Bruker SHELXTL'
_computing_publication_material 'Bruker SHELXTL'
_computing_structure_refinement 'SHELXL-97 (Sheldrick, 1997)'
_computing_structure_solution 'SHELXS-97 (Sheldrick, 1990)'
_diffrn_ambient_temperature 300(2)
_diffrn_measured_fraction_theta_full 0.999
_diffrn_measured_fraction_theta_max 0.999
_diffrn_measurement_device_type 'CCD area detector'
_diffrn_measurement_method 'phi and omega scans'
_diffrn_radiation_monochromator graphite
_diffrn_radiation_source 'fine-focus sealed tube'
_diffrn_radiation_type MoK\a
_diffrn_radiation_wavelength 0.71073
_diffrn_reflns_av_R_equivalents 0.0332
_diffrn_reflns_av_sigmaI/netI 0.0427
_diffrn_reflns_limit_h_max 20
_diffrn_reflns_limit_h_min -19
_diffrn_reflns_limit_k_max 13
_diffrn_reflns_limit_k_min -13
_diffrn_reflns_limit_l_max 21
_diffrn_reflns_limit_l_min -21
_diffrn_reflns_number 16834
_diffrn_reflns_theta_full 25.00
_diffrn_reflns_theta_max 25.00
_diffrn_reflns_theta_min 2.18
_exptl_absorpt_coefficient_mu 2.108
_exptl_absorpt_correction_T_max 0.419
_exptl_absorpt_correction_T_min 0.337
_exptl_absorpt_correction_type multi-scan
_exptl_absorpt_process_details '(SADABS; Bruker, 2000)'
_exptl_crystal_colour yellow
_exptl_crystal_density_diffrn 1.334
_exptl_crystal_density_method 'not measured'
_exptl_crystal_description block
_exptl_crystal_F_000 1352.0
_exptl_crystal_size_max 0.535
_exptl_crystal_size_mid 0.509
_exptl_crystal_size_min 0.413
_refine_diff_density_max 0.459
_refine_diff_density_min -0.204
_refine_diff_density_rms 0.056
_refine_ls_extinction_method none
_refine_ls_goodness_of_fit_ref 1.029
_refine_ls_hydrogen_treatment constr
_refine_ls_matrix_type full
_refine_ls_number_parameters 356
_refine_ls_number_reflns 5767
_refine_ls_number_restraints 0
_refine_ls_restrained_S_all 1.029
_refine_ls_R_factor_all 0.0510
_refine_ls_R_factor_gt 0.0355
_refine_ls_shift/su_max 0.001
_refine_ls_shift/su_mean 0.000
_refine_ls_structure_factor_coef Fsqd
_refine_ls_weighting_details 'calc w=1/[\s^2^(Fo^2^)+(0.0472P)^2^+0.1179P] where P=(Fo^2^+2Fc^2^)/3'
_refine_ls_weighting_scheme calc
_refine_ls_wR_factor_gt 0.0856
_refine_ls_wR_factor_ref 0.0918
_reflns_number_gt 4489
_reflns_number_total 5774
_reflns_threshold_expression >2sigma(I)
_cod_data_source_file om5b00286_si_001.cif
_cod_data_source_block mh77m
_cod_depositor_comments
;
The following automatic conversions were performed:

'_symmetry_cell_setting' value 'Monoclinic' changed to 'monoclinic'
according to
/usr/data/users/saulius/crontab/automatic-downloads/current/ACS/lib/dictionaries/cif_core.dic
dictionary named 'cif_core.dic' version 2.4.2 from 2011-04-26.

Automatic conversion script
Id: cif_fix_values 3271 2015-04-21 07:52:19Z andrius 
;
_cod_original_sg_symbol_H-M 'P 21/c'
_cod_database_code 4086222

loop_
_symmetry_equiv_pos_as_xyz
'x, y, z'
'-x, y+1/2, -z+1/2'
'-x, -y, -z'
'x, -y-1/2, z-1/2'

loop_
_atom_site_label
_atom_site_type_symbol
_atom_site_fract_x
_atom_site_fract_y
_atom_site_fract_z
_atom_site_U_iso_or_equiv
_atom_site_adp_type
_atom_site_occupancy
_atom_site_symmetry_multiplicity
_atom_site_calc_flag
_atom_site_refinement_flags
Se1 Se 0.661842(18) -0.24171(3) 0.24535(2) 0.05313(12) Uani 1 1 d .
Ge1 Ge 0.658290(16) -0.04775(3) 0.227161(18) 0.04132(11) Uani 1 1 d .
Si1 Si 0.81846(5) 0.03080(7) 0.36576(5) 0.0493(2) Uani 1 1 d .
O1 O 0.73246(11) 0.04055(17) 0.29474(12) 0.0550(5) Uani 1 1 d .
N1 N 0.56249(13) 0.0394(2) 0.21349(14) 0.0462(6) Uani 1 1 d .
N2 N 0.65280(13) 0.0144(2) 0.12660(14) 0.0443(6) Uani 1 1 d .
C1 C 0.53358(16) 0.0937(2) 0.14300(17) 0.0422(7) Uani 1 1 d .
C7 C 0.58611(16) 0.0799(2) 0.09211(17) 0.0430(7) Uani 1 1 d .
C28 C 0.85558(19) 0.1882(3) 0.3819(2) 0.0558(8) Uani 1 1 d .
C6 C 0.5706(2) 0.1280(3) 0.01592(18) 0.0554(8) Uani 1 1 d .
H6 H 0.6106 0.1126 -0.0076 0.067 Uiso 1 1 calc R
C22 C 0.89493(18) -0.0614(3) 0.33746(18) 0.0531(8) Uani 1 1 d .
C2 C 0.46012(18) 0.1563(3) 0.12128(19) 0.0516(8) Uani 1 1 d .
H2 H 0.4342 0.1566 0.1600 0.062 Uiso 1 1 calc R
C3 C 0.4191(2) 0.2179(3) 0.0529(2) 0.0624(9) Uani 1 1 d .
H3 H 0.3708 0.2530 0.0535 0.075 Uiso 1 1 calc R
C4 C 0.4384(2) 0.2351(3) -0.0154(2) 0.0661(9) Uani 1 1 d .
H4 H 0.4018 0.2787 -0.0554 0.079 Uiso 1 1 calc R
C9 C 0.71653(19) -0.0173(3) 0.0911(2) 0.0585(8) Uani 1 1 d .
H9A H 0.6934 -0.0164 0.0337 0.070 Uiso 1 1 calc R
H9B H 0.7348 -0.0978 0.1070 0.070 Uiso 1 1 calc R
C5 C 0.5061(2) 0.1944(3) -0.03058(19) 0.0662(9) Uani 1 1 d .
H5 H 0.5095 0.2147 -0.0804 0.079 Uiso 1 1 calc R
C16 C 0.80130(19) -0.0277(3) 0.4576(2) 0.0580(8) Uani 1 1 d .
C8 C 0.5260(2) 0.0459(3) 0.27768(19) 0.0644(9) Uani 1 1 d .
H8A H 0.4921 0.1164 0.2698 0.077 Uiso 1 1 calc R
H8B H 0.5690 0.0554 0.3277 0.077 Uiso 1 1 calc R
C30 C 0.9226(2) 0.2179(4) 0.4453(2) 0.0797(11) Uani 1 1 d .
H30 H 0.9467 0.1602 0.4829 0.096 Uiso 1 1 calc R
C24 C 0.9651(2) -0.0121(3) 0.3286(2) 0.0775(11) Uani 1 1 d .
H24 H 0.9751 0.0685 0.3392 0.093 Uiso 1 1 calc R
C29 C 0.8200(2) 0.2764(3) 0.3291(2) 0.0740(10) Uani 1 1 d .
H29 H 0.7745 0.2584 0.2863 0.089 Uiso 1 1 calc R
C23 C 0.8846(2) -0.1820(3) 0.3220(2) 0.0724(10) Uani 1 1 d .
H23 H 0.8395 -0.2196 0.3288 0.087 Uiso 1 1 calc R
C11 C 0.7898(2) 0.0664(4) 0.1153(2) 0.0774(11) Uani 1 1 d .
H11 H 0.8087 0.0700 0.1735 0.093 Uiso 1 1 calc R
C18 C 0.7399(3) 0.0195(4) 0.4824(2) 0.0887(12) Uani 1 1 d .
H18 H 0.7072 0.0794 0.4527 0.106 Uiso 1 1 calc R
C25 C 0.9388(2) -0.2488(3) 0.2968(3) 0.0872(13) Uani 1 1 d .
H25 H 0.9286 -0.3291 0.2851 0.105 Uiso 1 1 calc R
C27 C 1.0070(2) -0.1975(4) 0.2888(3) 0.0884(12) Uani 1 1 d .
H27 H 1.0440 -0.2427 0.2729 0.106 Uiso 1 1 calc R
C10 C 0.4755(3) -0.0601(4) 0.2842(3) 0.1069(19) Uani 1 1 d .
H10 H 0.5110 -0.1301 0.2932 0.128 Uiso 1 1 calc R
C26 C 1.0204(2) -0.0781(4) 0.3047(3) 0.0937(13) Uani 1 1 d .
H26 H 1.0666 -0.0419 0.2993 0.112 Uiso 1 1 calc R
C17 C 0.8469(3) -0.1163(4) 0.5045(2) 0.0912(13) Uani 1 1 d .
H17 H 0.8882 -0.1517 0.4894 0.109 Uiso 1 1 calc R
C32 C 0.9544(3) 0.3316(5) 0.4540(3) 0.1051(16) Uani 1 1 d .
H32 H 1.0005 0.3492 0.4961 0.126 Uiso 1 1 calc R
C31 C 0.8502(3) 0.3929(4) 0.3376(3) 0.0997(14) Uani 1 1 d .
H31 H 0.8252 0.4522 0.3016 0.120 Uiso 1 1 calc R
C20 C 0.7261(3) -0.0211(5) 0.5513(3) 0.1134(18) Uani 1 1 d .
H20 H 0.6842 0.0117 0.5668 0.136 Uiso 1 1 calc R
C33 C 0.9185(4) 0.4168(5) 0.4013(4) 0.1115(18) Uani 1 1 d .
H33 H 0.9400 0.4934 0.4079 0.134 Uiso 1 1 calc R
C21 C 0.7729(4) -0.1079(6) 0.5962(3) 0.119(2) Uani 1 1 d .
H21 H 0.7631 -0.1347 0.6421 0.143 Uiso 1 1 calc R
C12 C 0.4476(3) -0.0453(5) 0.3582(3) 0.159(3) Uani 1 1 d .
H12A H 0.4941 -0.0354 0.4044 0.239 Uiso 1 1 calc R
H12B H 0.4180 -0.1147 0.3645 0.239 Uiso 1 1 calc R
H12C H 0.4134 0.0235 0.3517 0.239 Uiso 1 1 calc R
C19 C 0.8330(4) -0.1545(5) 0.5737(3) 0.1195(19) Uani 1 1 d .
H19 H 0.8659 -0.2131 0.6046 0.143 Uiso 1 1 calc R
C15 C 0.7719(3) 0.1901(4) 0.0858(3) 0.1179(18) Uani 1 1 d .
H15A H 0.8209 0.2362 0.1017 0.177 Uiso 1 1 calc R
H15B H 0.7330 0.2246 0.1078 0.177 Uiso 1 1 calc R
H15C H 0.7502 0.1894 0.0288 0.177 Uiso 1 1 calc R
C13 C 0.4048(3) -0.0840(4) 0.2101(4) 0.136(2) Uani 1 1 d .
H13A H 0.3655 -0.0215 0.2032 0.203 Uiso 1 1 calc R
H13B H 0.3803 -0.1588 0.2156 0.203 Uiso 1 1 calc R
H13C H 0.4238 -0.0870 0.1647 0.203 Uiso 1 1 calc R
C14 C 0.8577(3) 0.0113(5) 0.0894(4) 0.133(2) Uani 1 1 d .
H14A H 0.8392 -0.0012 0.0329 0.200 Uiso 1 1 calc R
H14B H 0.8731 -0.0636 0.1160 0.200 Uiso 1 1 calc R
H14C H 0.9036 0.0639 0.1031 0.200 Uiso 1 1 calc R

loop_
_atom_site_aniso_label
_atom_site_aniso_U_11
_atom_site_aniso_U_22
_atom_site_aniso_U_33
_atom_site_aniso_U_23
_atom_site_aniso_U_13
_atom_site_aniso_U_12
Se1 0.0521(2) 0.04571(19) 0.0657(2) 0.00384(14) 0.02439(17) -0.00358(14)
Ge1 0.03802(18) 0.04461(18) 0.04410(19) 0.00012(13) 0.01681(14) -0.00228(13)
Si1 0.0439(5) 0.0533(5) 0.0510(5) -0.0064(4) 0.0153(4) -0.0055(4)
O1 0.0484(12) 0.0538(12) 0.0582(14) -0.0071(10) 0.0101(10) -0.0056(9)
N1 0.0439(13) 0.0550(14) 0.0454(15) 0.0043(12) 0.0223(12) 0.0075(11)
N2 0.0451(13) 0.0469(13) 0.0472(14) 0.0013(11) 0.0234(12) -0.0021(11)
C1 0.0432(16) 0.0403(15) 0.0430(17) -0.0071(13) 0.0133(14) -0.0056(13)
C7 0.0456(17) 0.0377(15) 0.0482(18) -0.0053(13) 0.0184(14) -0.0084(13)
C28 0.0530(19) 0.0549(18) 0.064(2) -0.0139(17) 0.0255(17) -0.0099(16)
C6 0.062(2) 0.061(2) 0.0460(19) -0.0005(16) 0.0197(16) -0.0018(16)
C22 0.0459(17) 0.0589(19) 0.0529(19) -0.0028(16) 0.0132(15) 0.0018(15)
C2 0.0527(19) 0.0510(17) 0.0518(19) -0.0039(15) 0.0174(16) 0.0029(15)
C3 0.058(2) 0.061(2) 0.064(2) -0.0016(18) 0.0120(18) 0.0121(17)
C4 0.070(2) 0.067(2) 0.052(2) 0.0061(17) 0.0058(18) 0.0112(18)
C9 0.061(2) 0.0609(19) 0.065(2) 0.0050(16) 0.0367(18) 0.0065(16)
C5 0.082(3) 0.069(2) 0.044(2) 0.0068(17) 0.0139(19) -0.004(2)
C16 0.0528(19) 0.064(2) 0.056(2) -0.0054(17) 0.0153(16) -0.0130(16)
C8 0.063(2) 0.086(2) 0.053(2) 0.0128(18) 0.0323(17) 0.0273(19)
C30 0.069(2) 0.075(3) 0.089(3) -0.029(2) 0.017(2) -0.011(2)
C24 0.077(3) 0.068(2) 0.101(3) -0.007(2) 0.047(2) -0.001(2)
C29 0.079(3) 0.063(2) 0.081(3) -0.008(2) 0.027(2) -0.019(2)
C23 0.051(2) 0.065(2) 0.096(3) -0.006(2) 0.017(2) -0.0022(18)
C11 0.064(2) 0.094(3) 0.088(3) 0.012(2) 0.045(2) 0.000(2)
C18 0.097(3) 0.102(3) 0.083(3) -0.010(2) 0.051(3) -0.007(2)
C25 0.070(3) 0.068(2) 0.117(4) -0.022(2) 0.018(2) 0.010(2)
C27 0.071(3) 0.096(3) 0.105(3) -0.007(3) 0.037(2) 0.025(2)
C10 0.141(4) 0.075(3) 0.159(5) 0.051(3) 0.125(4) 0.050(3)
C26 0.076(3) 0.092(3) 0.135(4) -0.014(3) 0.064(3) 0.001(2)
C17 0.092(3) 0.104(3) 0.073(3) 0.015(2) 0.019(2) -0.003(2)
C32 0.090(3) 0.104(4) 0.121(4) -0.051(3) 0.032(3) -0.034(3)
C31 0.125(4) 0.067(3) 0.118(4) -0.002(3) 0.053(3) -0.017(3)
C20 0.118(4) 0.146(5) 0.104(4) -0.033(4) 0.076(4) -0.041(4)
C33 0.136(5) 0.080(3) 0.138(5) -0.044(3) 0.071(4) -0.053(3)
C21 0.144(5) 0.148(5) 0.073(3) -0.007(3) 0.047(4) -0.077(4)
C12 0.216(6) 0.146(5) 0.196(6) 0.102(4) 0.182(6) 0.102(4)
C19 0.141(5) 0.132(5) 0.081(4) 0.035(3) 0.028(3) -0.025(4)
C15 0.089(3) 0.095(3) 0.169(5) 0.029(3) 0.039(3) -0.023(3)
C13 0.125(4) 0.099(4) 0.225(7) -0.014(4) 0.117(5) -0.038(3)
C14 0.090(3) 0.144(5) 0.203(6) 0.013(4) 0.100(4) 0.006(3)

loop_
_atom_type_symbol
_atom_type_description
_atom_type_scat_dispersion_real
_atom_type_scat_dispersion_imag
_atom_type_scat_source
C C 0.0033 0.0016 'International Tables Vol C Tables 4.2.6.8 and 6.1.1.4'
H H 0.0000 0.0000 'International Tables Vol C Tables 4.2.6.8 and 6.1.1.4'
N N 0.0061 0.0033 'International Tables Vol C Tables 4.2.6.8 and 6.1.1.4'
O O 0.0106 0.0060 'International Tables Vol C Tables 4.2.6.8 and 6.1.1.4'
Si Si 0.0817 0.0704 'International Tables Vol C Tables 4.2.6.8 and 6.1.1.4'
Ge Ge 0.1547 1.8001 'International Tables Vol C Tables 4.2.6.8 and 6.1.1.4'
Se Se -0.0929 2.2259 'International Tables Vol C Tables 4.2.6.8 and 6.1.1.4'

loop_
_geom_angle_atom_site_label_1
_geom_angle_atom_site_label_2
_geom_angle_atom_site_label_3
_geom_angle
O1 Ge1 N1 102.94(10)
O1 Ge1 N2 104.07(10)
N1 Ge1 N2 84.46(10)
O1 Ge1 Se1 118.45(7)
N1 Ge1 Se1 121.19(7)
N2 Ge1 Se1 119.69(7)
O1 Si1 C16 109.89(13)
O1 Si1 C22 112.76(13)
C16 Si1 C22 111.00(15)
O1 Si1 C28 104.08(13)
C16 Si1 C28 109.95(15)
C22 Si1 C28 108.93(14)
Si1 O1 Ge1 141.75(13)
C1 N1 C8 125.0(2)
C1 N1 Ge1 114.65(18)
C8 N1 Ge1 120.39(19)
C7 N2 C9 126.3(2)
C7 N2 Ge1 114.41(18)
C9 N2 Ge1 119.22(19)
N1 C1 C2 122.0(3)
N1 C1 C7 113.4(2)
C2 C1 C7 124.6(3)
N2 C7 C6 121.9(3)
N2 C7 C1 112.8(2)
C6 C7 C1 125.3(3)
C29 C28 C30 117.7(3)
C29 C28 Si1 121.2(3)
C30 C28 Si1 121.0(3)
C5 C6 C7 131.2(3)
C5 C6 H6 114.4
C7 C6 H6 114.4
C23 C22 C24 115.5(3)
C23 C22 Si1 122.5(2)
C24 C22 Si1 122.0(3)
C3 C2 C1 131.9(3)
C3 C2 H2 114.1
C1 C2 H2 114.1
C4 C3 C2 130.1(3)
C4 C3 H3 114.9
C2 C3 H3 114.9
C3 C4 C5 126.3(3)
C3 C4 H4 116.8
C5 C4 H4 116.8
N2 C9 C11 113.6(3)
N2 C9 H9A 108.8
C11 C9 H9A 108.8
N2 C9 H9B 108.8
C11 C9 H9B 108.8
H9A C9 H9B 107.7
C4 C5 C6 130.6(3)
C4 C5 H5 114.7
C6 C5 H5 114.7
C17 C16 C18 116.2(4)
C17 C16 Si1 124.3(3)
C18 C16 Si1 119.5(3)
N1 C8 C10 115.0(3)
N1 C8 H8A 108.5
C10 C8 H8A 108.5
N1 C8 H8B 108.5
C10 C8 H8B 108.5
H8A C8 H8B 107.5
C32 C30 C28 121.3(4)
C32 C30 H30 119.3
C28 C30 H30 119.3
C26 C24 C22 122.6(4)
C26 C24 H24 118.7
C22 C24 H24 118.7
C28 C29 C31 121.9(4)
C28 C29 H29 119.0
C31 C29 H29 119.0
C25 C23 C22 122.5(3)
C25 C23 H23 118.7
C22 C23 H23 118.7
C15 C11 C14 111.9(3)
C15 C11 C9 114.4(3)
C14 C11 C9 108.7(3)
C15 C11 H11 107.2
C14 C11 H11 107.2
C9 C11 H11 107.2
C16 C18 C20 120.9(5)
C16 C18 H18 119.5
C20 C18 H18 119.5
C27 C25 C23 120.3(4)
C27 C25 H25 119.9
C23 C25 H25 119.9
C25 C27 C26 119.3(4)
C25 C27 H27 120.3
C26 C27 H27 120.3
C8 C10 C13 114.1(4)
C8 C10 C12 108.9(4)
C13 C10 C12 111.7(4)
C8 C10 H10 107.3
C13 C10 H10 107.3
C12 C10 H10 107.3
C27 C26 C24 119.7(4)
C27 C26 H26 120.2
C24 C26 H26 120.2
C16 C17 C19 122.1(5)
C16 C17 H17 119.0
C19 C17 H17 119.0
C33 C32 C30 119.9(5)
C33 C32 H32 120.0
C30 C32 H32 120.0
C33 C31 C29 117.8(5)
C33 C31 H31 121.1
C29 C31 H31 121.1
C21 C20 C18 120.9(5)
C21 C20 H20 119.5
C18 C20 H20 119.5
C32 C33 C31 121.3(4)
C32 C33 H33 119.3
C31 C33 H33 119.3
C19 C21 C20 119.2(5)
C19 C21 H21 120.4
C20 C21 H21 120.4
C10 C12 H12A 109.5
C10 C12 H12B 109.5
H12A C12 H12B 109.5
C10 C12 H12C 109.5
H12A C12 H12C 109.5
H12B C12 H12C 109.5
C21 C19 C17 120.6(5)
C21 C19 H19 119.7
C17 C19 H19 119.7
C11 C15 H15A 109.5
C11 C15 H15B 109.5
H15A C15 H15B 109.5
C11 C15 H15C 109.5
H15A C15 H15C 109.5
H15B C15 H15C 109.5
C10 C13 H13A 109.5
C10 C13 H13B 109.5
H13A C13 H13B 109.5
C10 C13 H13C 109.5
H13A C13 H13C 109.5
H13B C13 H13C 109.5
C11 C14 H14A 109.5
C11 C14 H14B 109.5
H14A C14 H14B 109.5
C11 C14 H14C 109.5
H14A C14 H14C 109.5
H14B C14 H14C 109.5

loop_
_geom_bond_atom_site_label_1
_geom_bond_atom_site_label_2
_geom_bond_distance
Se1 Ge1 2.2003(6)
Ge1 O1 1.764(2)
Ge1 N1 1.879(2)
Ge1 N2 1.886(2)
Si1 O1 1.628(2)
Si1 C16 1.862(3)
Si1 C22 1.871(3)
Si1 C28 1.873(3)
N1 C1 1.338(4)
N1 C8 1.465(4)
N2 C7 1.347(3)
N2 C9 1.475(3)
C1 C2 1.401(4)
C1 C7 1.476(4)
C7 C6 1.398(4)
C28 C29 1.370(5)
C28 C30 1.382(5)
C6 C5 1.382(4)
C6 H6 0.9300
C22 C23 1.383(5)
C22 C24 1.390(4)
C2 C3 1.383(4)
C2 H2 0.9300
C3 C4 1.364(5)
C3 H3 0.9300
C4 C5 1.364(5)
C4 H4 0.9300
C9 C11 1.531(5)
C9 H9A 0.9700
C9 H9B 0.9700
C5 H5 0.9300
C16 C17 1.377(5)
C16 C18 1.379(5)
C8 C10 1.503(5)
C8 H8A 0.9700
C8 H8B 0.9700
C30 C32 1.380(6)
C30 H30 0.9300
C24 C26 1.380(5)
C24 H24 0.9300
C29 C31 1.400(5)
C29 H29 0.9300
C23 C25 1.380(5)
C23 H23 0.9300
C11 C15 1.482(6)
C11 C14 1.522(5)
C11 H11 0.9800
C18 C20 1.390(6)
C18 H18 0.9300
C25 C27 1.362(5)
C25 H25 0.9300
C27 C26 1.375(6)
C27 H27 0.9300
C10 C13 1.514(7)
C10 C12 1.540(5)
C10 H10 0.9800
C26 H26 0.9300
C17 C19 1.386(6)
C17 H17 0.9300
C32 C33 1.346(7)
C32 H32 0.9300
C31 C33 1.384(6)
C31 H31 0.9300
C20 C21 1.355(7)
C20 H20 0.9300
C33 H33 0.9300
C21 C19 1.335(7)
C21 H21 0.9300
C12 H12A 0.9600
C12 H12B 0.9600
C12 H12C 0.9600
C19 H19 0.9300
C15 H15A 0.9600
C15 H15B 0.9600
C15 H15C 0.9600
C13 H13A 0.9600
C13 H13B 0.9600
C13 H13C 0.9600
C14 H14A 0.9600
C14 H14B 0.9600
C14 H14C 0.9600

loop_
_geom_torsion_atom_site_label_1
_geom_torsion_atom_site_label_2
_geom_torsion_atom_site_label_3
_geom_torsion_atom_site_label_4
_geom_torsion
C16 Si1 O1 Ge1 -74.5(2)
C22 Si1 O1 Ge1 49.9(3)
C28 Si1 O1 Ge1 167.8(2)
N1 Ge1 O1 Si1 149.6(2)
N2 Ge1 O1 Si1 -123.0(2)
Se1 Ge1 O1 Si1 12.8(2)
O1 Ge1 N1 C1 107.4(2)
N2 Ge1 N1 C1 4.2(2)
Se1 Ge1 N1 C1 -117.35(18)
O1 Ge1 N1 C8 -71.5(2)
N2 Ge1 N1 C8 -174.7(2)
Se1 Ge1 N1 C8 63.7(2)
O1 Ge1 N2 C7 -105.89(19)
N1 Ge1 N2 C7 -3.91(19)
Se1 Ge1 N2 C7 119.02(17)
O1 Ge1 N2 C9 77.7(2)
N1 Ge1 N2 C9 179.7(2)
Se1 Ge1 N2 C9 -57.4(2)
C8 N1 C1 C2 -5.1(4)
Ge1 N1 C1 C2 176.1(2)
C8 N1 C1 C7 175.3(3)
Ge1 N1 C1 C7 -3.6(3)
C9 N2 C7 C6 -0.9(4)
Ge1 N2 C7 C6 -177.0(2)
C9 N2 C7 C1 179.0(2)
Ge1 N2 C7 C1 2.9(3)
N1 C1 C7 N2 0.4(3)
C2 C1 C7 N2 -179.2(2)
N1 C1 C7 C6 -179.7(3)
C2 C1 C7 C6 0.7(4)
O1 Si1 C28 C29 -12.1(3)
C16 Si1 C28 C29 -129.7(3)
C22 Si1 C28 C29 108.4(3)
O1 Si1 C28 C30 171.4(3)
C16 Si1 C28 C30 53.8(3)
C22 Si1 C28 C30 -68.1(3)
N2 C7 C6 C5 178.3(3)
C1 C7 C6 C5 -1.6(5)
O1 Si1 C22 C23 -65.3(3)
C16 Si1 C22 C23 58.5(3)
C28 Si1 C22 C23 179.7(3)
O1 Si1 C22 C24 113.0(3)
C16 Si1 C22 C24 -123.2(3)
C28 Si1 C22 C24 -2.0(3)
N1 C1 C2 C3 -179.8(3)
C7 C1 C2 C3 -0.1(5)
C1 C2 C3 C4 0.6(6)
C2 C3 C4 C5 -1.0(6)
C7 N2 C9 C11 95.9(4)
Ge1 N2 C9 C11 -88.2(3)
C3 C4 C5 C6 0.1(7)
C7 C6 C5 C4 1.3(6)
O1 Si1 C16 C17 133.9(3)
C22 Si1 C16 C17 8.5(4)
C28 Si1 C16 C17 -112.1(3)
O1 Si1 C16 C18 -46.7(3)
C22 Si1 C16 C18 -172.1(3)
C28 Si1 C16 C18 67.3(3)
C1 N1 C8 C10 100.3(4)
Ge1 N1 C8 C10 -80.9(3)
C29 C28 C30 C32 -2.1(6)
Si1 C28 C30 C32 174.6(3)
C23 C22 C24 C26 1.0(6)
Si1 C22 C24 C26 -177.3(3)
C30 C28 C29 C31 0.7(6)
Si1 C28 C29 C31 -175.9(3)
C24 C22 C23 C25 -2.1(5)
Si1 C22 C23 C25 176.3(3)
N2 C9 C11 C15 -65.6(4)
N2 C9 C11 C14 168.6(3)
C17 C16 C18 C20 0.3(6)
Si1 C16 C18 C20 -179.2(3)
C22 C23 C25 C27 2.3(6)
C23 C25 C27 C26 -1.3(7)
N1 C8 C10 C13 -59.3(4)
N1 C8 C10 C12 175.1(3)
C25 C27 C26 C24 0.3(7)
C22 C24 C26 C27 -0.1(7)
C18 C16 C17 C19 -1.2(6)
Si1 C16 C17 C19 178.2(3)
C28 C30 C32 C33 2.1(7)
C28 C29 C31 C33 0.6(6)
C16 C18 C20 C21 0.3(7)
C30 C32 C33 C31 -0.6(8)
C29 C31 C33 C32 -0.7(7)
C18 C20 C21 C19 0.1(8)
C20 C21 C19 C17 -1.1(8)
C16 C17 C19 C21 1.7(8)
